data_1000245
loop_
_publ_author_name
'Delobbe, V'
'Chassaing, J'
'Bizot, D'
'Quarton, M'
'Lacorre, P'
'Calage, Y'
'Leblanc, M'
'Ferey, G'

_publ_section_title
;
Fluorocomplexes of Niobium IV; VI: Moessbauer study and magnetic
structure of Fe Nb F~6~
;
_journal_coden_ASTM JMMMDC
_journal_name_full 'Journal of Magnetism and Magnetic Materials'
_journal_page_first 165
_journal_page_last 176
_journal_paper_doi 10.1016/0304-8853(88)90064-9
_journal_volume 74
_journal_year 1988
_chemical_formula_structural 'Fe (Nb F6)'
_chemical_formula_sum 'F6 Fe Nb'
_chemical_name_systematic 'Iron hexafluoroniobate(IV)'
_space_group_IT_number 2
_symmetry_cell_setting triclinic
_symmetry_Int_Tables_number 2
_symmetry_space_group_name_Hall '-P 1'
_symmetry_space_group_name_H-M 'P -1'
_cell_angle_alpha 86.585(12)
_cell_angle_beta 87.046(8)
_cell_angle_gamma 86.138(9)
_cell_formula_units_Z 4
_cell_length_a 7.793(1)
_cell_length_b 7.7398(12)
_cell_length_c 7.7435(12)
_cell_volume 464.6
_refine_ls_R_factor_all 0.0577
_cod_database_code 1000245

loop_
_symmetry_equiv_pos_as_xyz
x,y,z
-x,-y,-z

loop_
_atom_site_label
_atom_site_type_symbol
_atom_site_symmetry_multiplicity
_atom_site_Wyckoff_symbol
_atom_site_fract_x
_atom_site_fract_y
_atom_site_fract_z
_atom_site_occupancy
_atom_site_attached_hydrogens
_atom_site_calc_flag
Fe1 Fe2+ 1 a 0. 0. 0. 1. 0 d
Fe2 Fe2+ 1 g 0. 0.5 0.5 1. 0 d
Fe3 Fe2+ 1 e 0.5 0.5 0. 1. 0 d
Fe4 Fe2+ 1 f 0.5 0. 0.5 1. 0 d
Nb1 Nb4+ 1 d 0.5 0. 0. 1. 0 d
Nb2 Nb4+ 1 c 0. 0.5 0. 1. 0 d
Nb3 Nb4+ 1 b 0. 0. 0.5 1. 0 d
Nb4 Nb4+ 1 h 0.5 0.5 0.5 1. 0 d
F1 F1- 2 i 0.0449(6) 0.2508(7) -0.0583(4) 1. 0 d
F2 F1- 2 i -0.0583(4) 0.0449(6) 0.2508(7) 1. 0 d
F3 F1- 2 i 0.2508(7) -0.0583(4) 0.0449(6) 1. 0 d
F4 F1- 2 i 0.0449(6) 0.7508(7) 0.4417(4) 1. 0 d
F5 F1- 2 i 0.4417(4) 0.0449(6) 0.7508(7) 1. 0 d
F6 F1- 2 i 0.7508(7) 0.4417(4) 0.0449(6) 1. 0 d
F7 F1- 2 i 0.5449(6) 0.7508(7) -0.0583(4) 1. 0 d
F8 F1- 2 i -0.0583(4) 0.5449(6) 0.7508(7) 1. 0 d
F9 F1- 2 i 0.7508(7) -0.0583(4) 0.5449(6) 1. 0 d
F10 F1- 2 i 0.5449(6) 0.2508(7) 0.4417(4) 1. 0 d
F11 F1- 2 i 0.4417(4) 0.5449(6) 0.2508(7) 1. 0 d
F12 F1- 2 i 0.2508(7) 0.4417(4) 0.5449(6) 1. 0 d

loop_
_atom_type_symbol
_atom_type_oxidation_number
Fe2+ 2.000
Nb4+ 4.000
F1- -1.000
